data_4061021
loop_
_publ_author_name
'Nogai, Stefan D.'
'Schmidbaur, Hubert'

_publ_section_title
;
 Dehydrogenative Ga--Ga Coupling and Hydrogallation in Gallium Hydride
 Complexes of 3,5-Dimethylpyridine
;
_journal_coden_ASTM ORGND7
_journal_issue 24
_journal_name_full Organometallics
_journal_page_first 5877
_journal_page_last 5880
_journal_paper_doi 10.1021/om049393r
_journal_volume 23
_journal_year 2004
_chemical_formula_sum 'C14 H21 Ga N2'
_chemical_formula_weight 287.05
_space_group_IT_number 14
_symmetry_cell_setting monoclinic
_symmetry_space_group_name_Hall '-P 2yn'
_symmetry_space_group_name_H-M 'P 1 21/n 1'
_cell_angle_alpha 90.00
_cell_angle_beta 100.895(2)
_cell_angle_gamma 90.00
_cell_formula_units_Z 4
_cell_length_a 8.0226(3)
_cell_length_b 10.9023(4)
_cell_length_c 16.8366(7)
_cell_measurement_temperature 143(2)
_cell_volume 1446.07(10)
_diffrn_ambient_temperature 143(2)
_exptl_crystal_density_diffrn 1.318
_cod_original_sg_symbol_H-M 'P 21/n'
_cod_database_code 4061021

loop_
_symmetry_equiv_pos_as_xyz
'x, y, z'
'-x+1/2, y+1/2, -z+1/2'
'-x, -y, -z'
'x-1/2, -y-1/2, z-1/2'

loop_
_atom_site_label
_atom_site_type_symbol
_atom_site_fract_x
_atom_site_fract_y
_atom_site_fract_z
_atom_site_U_iso_or_equiv
_atom_site_adp_type
_atom_site_occupancy
_atom_site_symmetry_multiplicity
_atom_site_calc_flag
_atom_site_refinement_flags
_atom_site_disorder_assembly
_atom_site_disorder_group
Ga1 Ga 0.05618(4) 0.79218(3) 0.872173(17) 0.03483(12) Uani 1 1 d . . .
H2 H -0.057(4) 0.870(3) 0.8139(17) 0.047(8) Uiso 1 1 d . . .
H1 H 0.008(4) 0.704(3) 0.9233(19) 0.056(9) Uiso 1 1 d . . .
N11 N 0.1804(3) 0.91214(19) 0.95905(12) 0.0319(5) Uani 1 1 d . . .
C12 C 0.1984(3) 1.0310(2) 0.94198(15) 0.0327(6) Uani 1 1 d . . .
H12 H 0.145(3) 1.055(2) 0.8943(16) 0.030(7) Uiso 1 1 d . . .
C13 C 0.2916(3) 1.1123(2) 0.99611(14) 0.0317(5) Uani 1 1 d . . .
C14 C 0.3674(3) 1.0659(2) 1.07103(15) 0.0326(6) Uani 1 1 d . . .
H14 H 0.434(4) 1.111(3) 1.1087(17) 0.041(8) Uiso 1 1 d . . .
C15 C 0.3507(3) 0.9434(2) 1.09033(14) 0.0335(6) Uani 1 1 d . . .
C16 C 0.2549(3) 0.8696(3) 1.03193(15) 0.0333(6) Uani 1 1 d . . .
H16 H 0.235(4) 0.786(3) 1.0419(16) 0.035(7) Uiso 1 1 d . . .
C17 C 0.3104(5) 1.2439(3) 0.97443(19) 0.0407(7) Uani 1 1 d . . .
H173 H 0.296(4) 1.255(3) 0.918(2) 0.047(8) Uiso 1 1 d . . .
H172 H 0.231(4) 1.292(3) 0.9910(19) 0.048(9) Uiso 1 1 d . . .
H171 H 0.419(5) 1.273(4) 1.001(2) 0.077(12) Uiso 1 1 d . . .
C18 C 0.4351(5) 0.8912(3) 1.17050(18) 0.0433(7) Uani 1 1 d . . .
H181 H 0.421(5) 0.812(4) 1.174(3) 0.083(13) Uiso 1 1 d . . .
H181 H 0.396(4) 0.926(3) 1.211(2) 0.060(10) Uiso 1 1 d . . .
H183 H 0.559(6) 0.906(4) 1.181(3) 0.100(15) Uiso 1 1 d . . .
N21 N 0.2390(3) 0.7306(2) 0.82703(13) 0.0348(5) Uani 1 1 d . . .
C22 C 0.3069(3) 0.7944(3) 0.76890(15) 0.0347(6) Uani 1 1 d . . .
H22 H 0.242(3) 0.868(2) 0.7467(14) 0.026(6) Uiso 1 1 d . . .
C23 C 0.4532(3) 0.7660(2) 0.74533(15) 0.0358(6) Uani 1 1 d . . .
C24 C 0.5595(4) 0.6597(3) 0.78131(18) 0.0397(6) Uani 1 1 d . . .
H242 H 0.668(4) 0.688(2) 0.8074(17) 0.037(7) Uiso 1 1 d . . .
H241 H 0.582(4) 0.607(3) 0.7400(18) 0.045(8) Uiso 1 1 d . . .
C25 C 0.4809(4) 0.5925(2) 0.84281(16) 0.0368(6) Uani 1 1 d . . .
C26 C 0.3340(4) 0.6305(3) 0.86079(16) 0.0372(6) Uani 1 1 d . . .
H26 H 0.288(3) 0.590(2) 0.8978(16) 0.028(7) Uiso 1 1 d . . .
C27 C 0.5221(4) 0.8418(3) 0.68464(19) 0.0459(7) Uani 1 1 d . . .
H273 H 0.632(5) 0.871(3) 0.708(2) 0.058(10) Uiso 1 1 d . . .
H272 H 0.533(4) 0.796(3) 0.6379(19) 0.046(8) Uiso 1 1 d . . .
H271 H 0.446(4) 0.909(3) 0.6655(17) 0.041(8) Uiso 1 1 d . . .
C28 C 0.5767(5) 0.4851(3) 0.8835(2) 0.0498(8) Uani 1 1 d . . .
H281 H 0.582(4) 0.423(3) 0.848(2) 0.055(9) Uiso 1 1 d . . .
H282 H 0.700(5) 0.503(3) 0.909(2) 0.072(11) Uiso 1 1 d . . .
H281 H 0.519(5) 0.457(4) 0.922(2) 0.081(13) Uiso 1 1 d . . .

loop_
_atom_site_aniso_label
_atom_site_aniso_U_11
_atom_site_aniso_U_22
_atom_site_aniso_U_33
_atom_site_aniso_U_23
_atom_site_aniso_U_13
_atom_site_aniso_U_12
Ga1 0.03334(17) 0.03937(18) 0.03161(17) -0.00800(13) 0.00569(12) -0.00549(13)
N11 0.0335(11) 0.0356(12) 0.0268(11) -0.0051(9) 0.0066(9) -0.0012(9)
C12 0.0360(14) 0.0380(15) 0.0235(12) -0.0018(11) 0.0044(11) 0.0010(11)
C13 0.0342(14) 0.0332(13) 0.0284(12) -0.0048(11) 0.0076(10) 0.0011(11)
C14 0.0350(14) 0.0359(14) 0.0267(13) -0.0071(12) 0.0054(11) -0.0012(11)
C15 0.0377(14) 0.0379(14) 0.0252(12) -0.0017(11) 0.0067(10) 0.0012(11)
C16 0.0390(15) 0.0323(14) 0.0298(13) -0.0015(11) 0.0098(11) -0.0012(11)
C17 0.0517(19) 0.0341(15) 0.0348(16) -0.0001(12) 0.0046(14) 0.0005(14)
C18 0.058(2) 0.0413(18) 0.0288(15) 0.0020(13) 0.0045(13) 0.0020(15)
N21 0.0387(12) 0.0354(12) 0.0303(11) -0.0040(9) 0.0064(9) -0.0005(10)
C22 0.0397(15) 0.0355(14) 0.0275(12) -0.0076(12) 0.0030(11) -0.0028(12)
C23 0.0389(15) 0.0390(15) 0.0281(13) -0.0074(11) 0.0030(11) -0.0076(12)
C24 0.0356(16) 0.0409(15) 0.0426(16) -0.0125(13) 0.0077(13) -0.0023(12)
C25 0.0427(15) 0.0324(14) 0.0346(14) -0.0082(11) 0.0057(12) -0.0017(12)
C26 0.0446(16) 0.0368(15) 0.0296(13) -0.0045(12) 0.0058(12) -0.0082(13)
C27 0.0456(18) 0.0545(19) 0.0387(16) -0.0022(15) 0.0107(14) -0.0061(16)
C28 0.059(2) 0.0371(16) 0.054(2) -0.0048(16) 0.0121(17) 0.0056(15)

loop_
_geom_bond_atom_site_label_1
_geom_bond_atom_site_label_2
_geom_bond_distance
_geom_bond_site_symmetry_2
_geom_bond_publ_flag
Ga1 N21 1.898(2) . ?
Ga1 N11 2.072(2) . ?
Ga1 H2 1.47(3) . ?
Ga1 H1 1.40(3) . ?
N11 C12 1.341(3) . ?
N11 C16 1.342(3) . ?
C12 C13 1.385(4) . ?
C12 H12 0.87(3) . ?
C13 C14 1.388(4) . ?
C13 C17 1.495(4) . ?
C14 C15 1.387(4) . ?
C14 H14 0.90(3) . ?
C15 C16 1.385(4) . ?
C15 C18 1.503(4) . ?
C16 H16 0.95(3) . ?
C17 H173 0.94(3) . ?
C17 H172 0.91(3) . ?
C17 H171 0.95(4) . ?
C18 H181 0.87(4) . ?
C18 H181 0.89(4) . ?
C18 H183 0.99(5) . ?
N21 C26 1.390(4) . ?
N21 C22 1.392(3) . ?
C22 C23 1.344(4) . ?
C22 H22 0.99(3) . ?
C23 C24 1.497(4) . ?
C23 C27 1.499(4) . ?
C24 C25 1.501(4) . ?
C24 H242 0.95(3) . ?
C24 H241 0.95(3) . ?
C25 C26 1.337(4) . ?
C25 C28 1.494(4) . ?
C26 H26 0.90(3) . ?
C27 H273 0.95(4) . ?
C27 H272 0.95(3) . ?
C27 H271 0.97(3) . ?
C28 H281 0.91(4) . ?
C28 H282 1.02(4) . ?
C28 H281 0.91(4) . ?
